data_2202100
loop_
_publ_author_name
'A. Jeyabharathi'
'M. N. Ponnuswamy'
'S. Manikandan'
'R. Raghunathan'

_publ_section_title
;
 Spiro[3,4-bis(4-chlorophenyl)-4,5-dihydroisoxazole-5,3'-flavan-4'-one]
;
_journal_issue 2
_journal_name_full 'Acta Crystallographica Section E'
_journal_page_first o237
_journal_page_last o239
_journal_paper_doi 10.1107/S1600536803001387
_journal_volume 59
_journal_year 2003
_chemical_formula_iupac 'C29 H19 Cl2 N O3'
_chemical_formula_moiety 'C29 H19 Cl2 N O3'
_chemical_formula_sum 'C29 H19 Cl2 N O3'
_chemical_formula_weight 500.35
_chemical_name_systematic
;
Spiro[3,4-di(4-chlorophenyl)-4,5-dihydroisoxazole-5,3'-flavan-4'-one]
;
_space_group_IT_number 2
_symmetry_cell_setting triclinic
_symmetry_space_group_name_Hall '-P 1'
_symmetry_space_group_name_H-M 'P -1'
_atom_sites_solution_hydrogens geom
_atom_sites_solution_primary direct
_atom_sites_solution_secondary difmap
_audit_creation_method SHELXL-97
_cell_angle_alpha 108.890(10)
_cell_angle_beta 105.090(10)
_cell_angle_gamma 91.660(10)
_cell_formula_units_Z 4
_cell_length_a 11.2032(10)
_cell_length_b 12.349(2)
_cell_length_c 18.973(5)
_cell_measurement_reflns_used 25
_cell_measurement_temperature 293(2)
_cell_measurement_theta_max 25
_cell_measurement_theta_min 14
_cell_volume 2379.4(8)
_computing_cell_refinement 'SDP (Frenz, 1978)'
_computing_data_collection 'CAD-4 Software (Enraf-Nonius, 1989)'
_computing_data_reduction 'XCAD-4 (Harms & Wocadlo, 1995)'
_computing_molecular_graphics 'ZORTEP (Zsolnai, 1997)'
_computing_publication_material 'PARST97 (Nardelli, 1995) and PLATON (Spek, 1998)'
_computing_structure_refinement 'SHELXL97 (Sheldrick, 1997)'
_computing_structure_solution 'SHELXS97 (Sheldrick, 1997)'
_diffrn_ambient_temperature 293(2)
_diffrn_measured_fraction_theta_full 0.966
_diffrn_measured_fraction_theta_max 0.966
_diffrn_measurement_device_type 'Enraf-Nonius CAD-4'
_diffrn_measurement_method \w--2\q
_diffrn_radiation_monochromator graphite
_diffrn_radiation_source 'fine-focus sealed tube'
_diffrn_radiation_type CuK\a
_diffrn_radiation_wavelength 1.5418
_diffrn_reflns_av_R_equivalents 0.0471
_diffrn_reflns_av_sigmaI/netI 0.0262
_diffrn_reflns_limit_h_max 13
_diffrn_reflns_limit_h_min -13
_diffrn_reflns_limit_k_max 15
_diffrn_reflns_limit_k_min 0
_diffrn_reflns_limit_l_max 22
_diffrn_reflns_limit_l_min -23
_diffrn_reflns_number 9478
_diffrn_reflns_theta_full 71.96
_diffrn_reflns_theta_max 71.96
_diffrn_reflns_theta_min 2.57
_diffrn_standards_decay_% <0.1
_diffrn_standards_interval_count 200
_diffrn_standards_interval_time 120
_diffrn_standards_number 3
_exptl_absorpt_coefficient_mu 2.721
_exptl_absorpt_correction_T_max 0.762
_exptl_absorpt_correction_T_min 0.638
_exptl_absorpt_correction_type '\y scan'
_exptl_absorpt_process_details '(North et al., 1968)'
_exptl_crystal_colour colourless
_exptl_crystal_density_diffrn 1.397
_exptl_crystal_density_method 'not measured'
_exptl_crystal_description needle
_exptl_crystal_F_000 1032
_exptl_crystal_size_max 0.3
_exptl_crystal_size_mid 0.25
_exptl_crystal_size_min 0.10
_refine_diff_density_max 0.259
_refine_diff_density_min -0.359
_refine_ls_extinction_coef 0.0021(2)
_refine_ls_extinction_expression Fc^*^=kFc[1+0.001xFc^2^\l^3^/sin(2\q)]^-1/4^
_refine_ls_extinction_method SHELXL97
_refine_ls_goodness_of_fit_ref 1.017
_refine_ls_hydrogen_treatment constr
_refine_ls_matrix_type full
_refine_ls_number_parameters 629
_refine_ls_number_reflns 9032
_refine_ls_number_restraints 0
_refine_ls_restrained_S_all 1.017
_refine_ls_R_factor_all 0.0695
_refine_ls_R_factor_gt 0.0436
_refine_ls_shift/su_max 0.001
_refine_ls_shift/su_mean 0.000
_refine_ls_structure_factor_coef Fsqd
_refine_ls_weighting_details 'w = 1/[\s^2^(Fo^2^)+(0.0735P)^2^+0.5655P] where P = (Fo^2^+2Fc^2^)/3'
_refine_ls_weighting_scheme calc
_refine_ls_wR_factor_gt 0.1228
_refine_ls_wR_factor_ref 0.1386
_reflns_number_gt 6262
_reflns_number_total 9032
_reflns_threshold_expression I>2\s(I)
_cod_data_source_file ob6202.cif
_cod_data_source_block I
_cod_original_cell_volume 2379.5(8)
_cod_database_code 2202100
_cod_database_fobs_code 2202100

loop_
_symmetry_equiv_pos_as_xyz
'x, y, z'
'-x, -y, -z'

loop_
_atom_site_label
_atom_site_fract_x
_atom_site_fract_y
_atom_site_fract_z
_atom_site_U_iso_or_equiv
_atom_site_adp_type
_atom_site_calc_flag
_atom_site_refinement_flags
_atom_site_occupancy
_atom_site_disorder_assembly
_atom_site_disorder_group
_atom_site_type_symbol
Cl1A 0.03398(7) 0.94750(6) 0.40389(4) 0.0765(2) Uani d . 1 . . Cl
Cl2A -0.19490(9) 1.55588(7) 0.20412(5) 0.0978(3) Uani d . 1 . . Cl
O1'A -0.28032(15) 0.64837(15) -0.03368(9) 0.0655(4) Uani d . 1 . . O
C2'A -0.1957(2) 0.7420(2) 0.02954(13) 0.0582(6) Uani d . 1 . . C
H2'A -0.2197 0.7478 0.0766 0.070 Uiso calc R 1 . . H
C4'A -0.2010(2) 0.8493(2) -0.06300(14) 0.0604(6) Uani d . 1 . . C
C5'A -0.2554(2) 0.7401(2) -0.12504(14) 0.0604(6) Uani d . 1 . . C
C6'A -0.2956(2) 0.6469(2) -0.10716(14) 0.0583(6) Uani d . 1 . . C
O7'A -0.15443(19) 0.93177(17) -0.07273(11) 0.0791(5) Uani d . 1 . . O
O1A -0.34627(14) 0.86759(16) 0.00810(11) 0.0730(5) Uani d . 1 . . O
N2A -0.35683(19) 0.9864(2) 0.03769(14) 0.0752(6) Uani d . 1 . . N
C3A -0.2492(2) 1.0418(2) 0.07613(14) 0.0598(6) Uani d . 1 . . C
C4A -0.14575(19) 0.9667(2) 0.08157(13) 0.0555(5) Uani d . 1 . . C
H4A -0.0765 0.9967 0.0677 0.067 Uiso calc R 1 . . H
C5A -0.2143(2) 0.8552(2) 0.01638(13) 0.0563(5) Uani d . 1 . . C
C6A -0.10049(19) 0.9611(2) 0.16245(13) 0.0536(5) Uani d . 1 . . C
C7A -0.1838(2) 0.9435(2) 0.20150(14) 0.0635(6) Uani d . 1 . . C
H7A -0.2689 0.9358 0.1776 0.076 Uiso calc R 1 . . H
C8A -0.1435(2) 0.9373(2) 0.27481(14) 0.0647(6) Uani d . 1 . . C
H8A -0.2004 0.9234 0.2999 0.078 Uiso calc R 1 . . H
C9A -0.0175(2) 0.9518(2) 0.31041(14) 0.0578(6) Uani d . 1 . . C
C10A 0.0675(2) 0.9716(2) 0.27416(15) 0.0620(6) Uani d . 1 . . C
H10A 0.1525 0.9823 0.2992 0.074 Uiso calc R 1 . . H
C11A 0.0256(2) 0.9753(2) 0.20000(14) 0.0592(6) Uani d . 1 . . C
H11A 0.0829 0.9876 0.1748 0.071 Uiso calc R 1 . . H
C12A -0.2350(2) 1.1679(2) 0.11149(14) 0.0610(6) Uani d . 1 . . C
C13A -0.1187(2) 1.2313(2) 0.14837(15) 0.0670(6) Uani d . 1 . . C
H13A -0.0482 1.1933 0.1539 0.080 Uiso calc R 1 . . H
C14A -0.1061(3) 1.3509(2) 0.17721(15) 0.0717(7) Uani d . 1 . . C
H14A -0.0276 1.3931 0.2014 0.086 Uiso calc R 1 . . H
C15A -0.2100(3) 1.4063(2) 0.16975(15) 0.0704(7) Uani d . 1 . . C
C16A -0.3271(3) 1.3455(3) 0.13483(17) 0.0789(8) Uani d . 1 . . C
H16A -0.3973 1.3842 0.1309 0.095 Uiso calc R 1 . . H
C17A -0.3393(2) 1.2269(3) 0.10573(16) 0.0733(7) Uani d . 1 . . C
H17A -0.4183 1.1855 0.0819 0.088 Uiso calc R 1 . . H
C18A -0.3573(3) 0.5463(2) -0.16613(16) 0.0707(7) Uani d . 1 . . C
H18A -0.3856 0.4847 -0.1542 0.085 Uiso calc R 1 . . H
C19A -0.3766(3) 0.5382(3) -0.24236(17) 0.0858(9) Uani d . 1 . . C
H19A -0.4178 0.4706 -0.2819 0.103 Uiso calc R 1 . . H
C20A -0.3358(4) 0.6283(3) -0.26063(17) 0.0956(11) Uani d . 1 . . C
H20A -0.3498 0.6217 -0.3125 0.115 Uiso calc R 1 . . H
C21A -0.2743(3) 0.7284(3) -0.20305(16) 0.0778(8) Uani d . 1 . . C
H21A -0.2452 0.7887 -0.2159 0.093 Uiso calc R 1 . . H
C22A -0.0651(2) 0.7112(2) 0.04279(13) 0.0578(6) Uani d . 1 . . C
C23A -0.0339(3) 0.6341(3) 0.0813(2) 0.0923(10) Uani d . 1 . . C
H23A -0.0936 0.6043 0.0984 0.111 Uiso calc R 1 . . H
C24A 0.0833(4) 0.6002(4) 0.0951(3) 0.1137(13) Uani d . 1 . . C
H24A 0.1026 0.5494 0.1223 0.136 Uiso calc R 1 . . H
C25A 0.1712(3) 0.6415(3) 0.0689(2) 0.0958(10) Uani d . 1 . . C
H25A 0.2500 0.6174 0.0768 0.115 Uiso calc R 1 . . H
C26A 0.1426(3) 0.7173(3) 0.0316(2) 0.0918(10) Uani d . 1 . . C
H26A 0.2026 0.7464 0.0143 0.110 Uiso calc R 1 . . H
C27A 0.0261(2) 0.7522(3) 0.01848(18) 0.0782(8) Uani d . 1 . . C
H27A 0.0086 0.8048 -0.0074 0.094 Uiso calc R 1 . . H
Cl1B 0.52718(8) 0.64612(7) 0.07550(5) 0.0982(3) Uani d . 1 . . Cl
Cl2B 1.02062(8) 1.29857(9) 0.37424(6) 0.1102(3) Uani d . 1 . . Cl
O1'B 0.44224(16) 1.39783(13) 0.51642(11) 0.0658(5) Uani d . 1 . . O
C2'B 0.5288(2) 1.32046(18) 0.49036(14) 0.0537(5) Uani d . 1 . . C
H2'B 0.5619 1.3498 0.4561 0.064 Uiso calc R 1 . . H
C4'B 0.3844(2) 1.15374(18) 0.48322(13) 0.0498(5) Uani d . 1 . . C
C5'B 0.3253(2) 1.24131(18) 0.53039(13) 0.0499(5) Uani d . 1 . . C
C6'B 0.3554(2) 1.35809(19) 0.54351(14) 0.0546(5) Uani d . 1 . . C
O7'B 0.36989(15) 1.05176(13) 0.47398(10) 0.0620(4) Uani d . 1 . . O
O1B 0.36655(15) 1.21113(14) 0.37540(10) 0.0608(4) Uani d . 1 . . O
N2B 0.35608(18) 1.11148(18) 0.30973(12) 0.0600(5) Uani d . 1 . . N
C3B 0.4486(2) 1.05591(19) 0.32394(13) 0.0513(5) Uani d . 1 . . C
C4B 0.54038(19) 1.11146(18) 0.40293(12) 0.0480(5) Uani d . 1 . . C
H4B 0.5569 1.0551 0.4295 0.058 Uiso calc R 1 . . H
C5B 0.4621(2) 1.19983(18) 0.44106(13) 0.0489(5) Uani d . 1 . . C
C6B 0.66080(19) 1.15896(17) 0.39506(12) 0.0476(5) Uani d . 1 . . C
C7B 0.6600(2) 1.20930(19) 0.33940(13) 0.0546(5) Uani d . 1 . . C
H7B 0.5845 1.2138 0.3061 0.065 Uiso calc R 1 . . H
C8B 0.7702(2) 1.2530(2) 0.33269(15) 0.0633(6) Uani d . 1 . . C
H8B 0.7692 1.2865 0.2952 0.076 Uiso calc R 1 . . H
C9B 0.8808(2) 1.2460(2) 0.38236(16) 0.0664(7) Uani d . 1 . . C
C10B 0.8840(2) 1.1966(2) 0.43766(16) 0.0661(6) Uani d . 1 . . C
H10B 0.9597 1.1931 0.4711 0.079 Uiso calc R 1 . . H
C11B 0.7734(2) 1.1519(2) 0.44335(13) 0.0566(5) Uani d . 1 . . C
H11B 0.7753 1.1168 0.4801 0.068 Uiso calc R 1 . . H
C12B 0.4666(2) 0.9537(2) 0.26283(13) 0.0545(5) Uani d . 1 . . C
C13B 0.5244(2) 0.8653(2) 0.28150(15) 0.0610(6) Uani d . 1 . . C
H13B 0.5513 0.8698 0.3332 0.073 Uiso calc R 1 . . H
C14B 0.5426(2) 0.7701(2) 0.22387(16) 0.0686(7) Uani d . 1 . . C
H14B 0.5803 0.7102 0.2366 0.082 Uiso calc R 1 . . H
C15B 0.5048(2) 0.7647(2) 0.14796(16) 0.0692(7) Uani d . 1 . . C
C16B 0.4506(3) 0.8525(3) 0.12843(16) 0.0772(8) Uani d . 1 . . C
H16B 0.4277 0.8491 0.0769 0.093 Uiso calc R 1 . . H
C17B 0.4298(3) 0.9466(2) 0.18562(15) 0.0709(7) Uani d . 1 . . C
H17B 0.3909 1.0055 0.1722 0.085 Uiso calc R 1 . . H
C18B 0.2950(3) 1.4409(2) 0.58431(16) 0.0699(7) Uani d . 1 . . C
H18B 0.3156 1.5184 0.5926 0.084 Uiso calc R 1 . . H
C19B 0.2042(3) 1.4079(2) 0.61257(16) 0.0737(7) Uani d . 1 . . C
H19B 0.1621 1.4634 0.6391 0.088 Uiso calc R 1 . . H
C20B 0.1747(3) 1.2927(2) 0.60186(15) 0.0708(7) Uani d . 1 . . C
H20B 0.1146 1.2713 0.6223 0.085 Uiso calc R 1 . . H
C21B 0.2343(2) 1.2110(2) 0.56130(13) 0.0575(6) Uani d . 1 . . C
H21B 0.2140 1.1338 0.5541 0.069 Uiso calc R 1 . . H
C22B 0.6382(2) 1.32612(18) 0.55793(13) 0.0538(5) Uani d . 1 . . C
C23B 0.7385(3) 1.4093(2) 0.57932(17) 0.0733(7) Uani d . 1 . . C
H23B 0.7361 1.4607 0.5526 0.088 Uiso calc R 1 . . H
C24B 0.8418(3) 1.4171(3) 0.63952(19) 0.0920(10) Uani d . 1 . . C
H24B 0.9093 1.4724 0.6522 0.110 Uiso calc R 1 . . H
C25B 0.8461(2) 1.34455(19) 0.68079(12) 0.0884(9) Uani d . 1 . . C
H25B 0.9157 1.3508 0.7220 0.106 Uiso calc R 1 . . H
C26B 0.7469(2) 1.26223(19) 0.66103(12) 0.0780(8) Uani d R 1 . . C
H26B 0.7488 1.2130 0.6894 0.094 Uiso calc R 1 . . H
C27B 0.6443(2) 1.2520(2) 0.59938(15) 0.0637(6) Uani d . 1 . . C
H27B 0.5785 1.1944 0.5856 0.076 Uiso calc R 1 . . H

loop_
_atom_site_aniso_label
_atom_site_aniso_U_11
_atom_site_aniso_U_22
_atom_site_aniso_U_33
_atom_site_aniso_U_12
_atom_site_aniso_U_13
_atom_site_aniso_U_23
Cl1A 0.0803(4) 0.0854(5) 0.0584(4) -0.0008(3) 0.0091(3) 0.0268(3)
Cl2A 0.1323(7) 0.0787(5) 0.0910(5) 0.0209(5) 0.0514(5) 0.0242(4)
O1'A 0.0613(10) 0.0745(11) 0.0558(9) -0.0150(8) 0.0125(8) 0.0211(8)
C2'A 0.0510(12) 0.0709(15) 0.0509(12) -0.0086(10) 0.0141(10) 0.0202(11)
C4'A 0.0557(13) 0.0683(15) 0.0585(14) 0.0032(11) 0.0120(11) 0.0273(12)
C5'A 0.0655(14) 0.0619(14) 0.0545(13) 0.0115(11) 0.0151(11) 0.0220(11)
C6'A 0.0536(13) 0.0667(14) 0.0527(13) 0.0069(11) 0.0113(10) 0.0213(11)
O7'A 0.0930(14) 0.0791(12) 0.0644(11) -0.0110(10) 0.0127(10) 0.0330(9)
O1A 0.0399(8) 0.0818(12) 0.0788(12) -0.0021(8) 0.0090(8) 0.0103(9)
N2A 0.0442(11) 0.0857(16) 0.0778(15) 0.0066(10) 0.0049(10) 0.0143(12)
C3A 0.0456(12) 0.0726(15) 0.0555(13) 0.0041(11) 0.0097(10) 0.0186(11)
C4A 0.0390(11) 0.0698(14) 0.0546(13) -0.0015(10) 0.0104(10) 0.0201(11)
C5A 0.0397(11) 0.0702(14) 0.0560(13) -0.0010(10) 0.0121(10) 0.0195(11)
C6A 0.0385(10) 0.0646(13) 0.0527(12) -0.0035(9) 0.0099(9) 0.0167(10)
C7A 0.0370(11) 0.0890(18) 0.0577(14) -0.0050(11) 0.0111(10) 0.0194(12)
C8A 0.0488(13) 0.0859(17) 0.0542(13) -0.0074(11) 0.0167(11) 0.0171(12)
C9A 0.0540(13) 0.0575(13) 0.0555(13) -0.0044(10) 0.0097(10) 0.0165(10)
C10A 0.0393(11) 0.0747(15) 0.0669(15) -0.0062(10) 0.0032(10) 0.0283(12)
C11A 0.0400(11) 0.0734(15) 0.0672(15) -0.0036(10) 0.0153(11) 0.0288(12)
C12A 0.0514(13) 0.0763(16) 0.0509(13) 0.0082(11) 0.0114(10) 0.0187(11)
C13A 0.0559(14) 0.0764(17) 0.0618(15) 0.0081(12) 0.0102(12) 0.0198(13)
C14A 0.0708(17) 0.0751(17) 0.0617(15) 0.0018(13) 0.0158(13) 0.0168(13)
C15A 0.0855(19) 0.0736(17) 0.0546(14) 0.0148(14) 0.0271(14) 0.0192(12)
C16A 0.0708(18) 0.095(2) 0.0783(19) 0.0294(16) 0.0301(15) 0.0307(16)
C17A 0.0554(14) 0.0877(19) 0.0735(17) 0.0121(13) 0.0190(13) 0.0226(14)
C18A 0.0743(17) 0.0605(15) 0.0687(16) 0.0081(12) 0.0102(13) 0.0187(12)
C19A 0.114(2) 0.0631(17) 0.0601(16) 0.0200(16) 0.0051(16) 0.0092(13)
C20A 0.150(3) 0.0754(19) 0.0542(16) 0.036(2) 0.0169(18) 0.0205(14)
C21A 0.106(2) 0.0720(17) 0.0578(15) 0.0205(15) 0.0194(15) 0.0278(13)
C22A 0.0546(13) 0.0693(14) 0.0511(12) -0.0026(11) 0.0133(10) 0.0249(11)
C23A 0.082(2) 0.109(2) 0.120(3) 0.0121(18) 0.0401(19) 0.075(2)
C24A 0.092(2) 0.137(3) 0.155(4) 0.035(2) 0.037(2) 0.103(3)
C25A 0.0668(19) 0.118(3) 0.120(3) 0.0221(18) 0.0233(18) 0.064(2)
C26A 0.0566(16) 0.134(3) 0.111(2) 0.0150(17) 0.0249(16) 0.076(2)
C27A 0.0552(15) 0.108(2) 0.098(2) 0.0111(14) 0.0253(14) 0.0672(18)
Cl1B 0.0988(6) 0.0930(5) 0.0856(5) -0.0106(4) 0.0461(4) -0.0057(4)
Cl2B 0.0697(5) 0.1307(7) 0.1327(7) -0.0221(5) 0.0418(5) 0.0414(6)
O1'B 0.0727(11) 0.0487(8) 0.0993(13) 0.0145(7) 0.0484(10) 0.0365(9)
C2'B 0.0578(13) 0.0463(11) 0.0695(14) 0.0065(9) 0.0323(11) 0.0254(10)
C4'B 0.0468(11) 0.0470(11) 0.0582(13) 0.0007(9) 0.0149(10) 0.0221(10)
C5'B 0.0498(12) 0.0499(11) 0.0524(12) 0.0018(9) 0.0163(10) 0.0198(9)
C6'B 0.0584(13) 0.0507(12) 0.0642(14) 0.0057(10) 0.0261(11) 0.0256(10)
O7'B 0.0653(10) 0.0466(8) 0.0851(12) 0.0036(7) 0.0335(9) 0.0281(8)
O1B 0.0599(9) 0.0670(10) 0.0643(10) 0.0172(8) 0.0175(8) 0.0336(8)
N2B 0.0537(11) 0.0693(12) 0.0599(12) 0.0022(9) 0.0150(9) 0.0277(10)
C3B 0.0472(12) 0.0561(12) 0.0537(12) -0.0016(9) 0.0132(10) 0.0244(10)
C4B 0.0468(11) 0.0479(11) 0.0521(12) 0.0026(9) 0.0148(9) 0.0206(9)
C5B 0.0489(11) 0.0489(11) 0.0557(12) 0.0046(9) 0.0162(10) 0.0260(10)
C6B 0.0473(11) 0.0459(11) 0.0487(11) 0.0023(8) 0.0155(9) 0.0139(9)
C7B 0.0522(12) 0.0584(13) 0.0562(13) 0.0028(10) 0.0148(10) 0.0245(10)
C8B 0.0678(16) 0.0622(14) 0.0667(15) -0.0017(11) 0.0284(13) 0.0248(12)
C9B 0.0573(14) 0.0637(15) 0.0742(16) -0.0062(11) 0.0276(13) 0.0126(12)
C10B 0.0460(12) 0.0748(16) 0.0692(16) 0.0044(11) 0.0119(11) 0.0176(13)
C11B 0.0505(12) 0.0626(13) 0.0549(13) 0.0064(10) 0.0141(10) 0.0183(11)
C12B 0.0473(12) 0.0585(13) 0.0538(12) -0.0097(10) 0.0128(10) 0.0167(10)
C13B 0.0621(14) 0.0626(14) 0.0586(14) -0.0001(11) 0.0195(11) 0.0201(11)
C14B 0.0652(15) 0.0626(15) 0.0771(17) 0.0004(12) 0.0275(13) 0.0177(13)
C15B 0.0594(14) 0.0701(16) 0.0667(16) -0.0165(12) 0.0262(12) 0.0043(13)
C16B 0.0767(18) 0.088(2) 0.0525(14) -0.0116(15) 0.0119(13) 0.0119(14)
C17B 0.0721(16) 0.0764(17) 0.0564(15) -0.0017(13) 0.0090(13) 0.0207(13)
C18B 0.0836(18) 0.0530(13) 0.0837(18) 0.0107(12) 0.0415(15) 0.0233(12)
C19B 0.0841(18) 0.0669(16) 0.0787(18) 0.0120(13) 0.0471(15) 0.0172(13)
C20B 0.0732(16) 0.0718(16) 0.0700(16) -0.0035(13) 0.0381(14) 0.0147(13)
C21B 0.0565(13) 0.0574(13) 0.0577(13) -0.0064(10) 0.0205(11) 0.0164(10)
C22B 0.0573(13) 0.0436(11) 0.0610(13) 0.0016(9) 0.0259(11) 0.0118(10)
C23B 0.0801(18) 0.0592(15) 0.0745(17) -0.0136(13) 0.0273(15) 0.0126(13)
C24B 0.081(2) 0.089(2) 0.084(2) -0.0270(17) 0.0154(17) 0.0101(17)
C25B 0.0687(18) 0.094(2) 0.077(2) 0.0001(16) 0.0057(15) 0.0074(17)
C26B 0.0759(18) 0.0768(18) 0.0783(19) 0.0081(14) 0.0145(15) 0.0286(15)
C27B 0.0599(14) 0.0588(14) 0.0717(16) -0.0012(11) 0.0156(12) 0.0245(12)

loop_
_atom_type_symbol
_atom_type_description
_atom_type_scat_dispersion_real
_atom_type_scat_dispersion_imag
_atom_type_scat_source
C C 0.0181 0.0091 'International Tables Vol C Tables 4.2.6.8 and 6.1.1.4'
H H 0.0000 0.0000 'International Tables Vol C Tables 4.2.6.8 and 6.1.1.4'
N N 0.0311 0.0180 'International Tables Vol C Tables 4.2.6.8 and 6.1.1.4'
O O 0.0492 0.0322 'International Tables Vol C Tables 4.2.6.8 and 6.1.1.4'
Cl Cl 0.3639 0.7018 'International Tables Vol C Tables 4.2.6.8 and 6.1.1.4'

loop_
_geom_angle_atom_site_label_1
_geom_angle_atom_site_label_2
_geom_angle_atom_site_label_3
_geom_angle
C6'A O1'A C2'A 117.90(17)
O1'A C2'A C22A 109.9(2)
O1'A C2'A C5A 110.38(19)
C22A C2'A C5A 116.16(18)
O1'A C2'A H2'A 106.6
C22A C2'A H2'A 106.6
C5A C2'A H2'A 106.6
O7'A C4'A C5'A 124.2(2)
O7'A C4'A C5A 121.8(2)
C5'A C4'A C5A 113.9(2)
C6'A C5'A C21A 118.8(2)
C6'A C5'A C4'A 119.9(2)
C21A C5'A C4'A 121.1(2)
O1'A C6'A C18A 116.1(2)
O1'A C6'A C5'A 123.7(2)
C18A C6'A C5'A 120.2(2)
N2A O1A C5A 107.82(16)
C3A N2A O1A 109.4(2)
N2A C3A C12A 119.8(2)
N2A C3A C4A 114.3(2)
C12A C3A C4A 125.9(2)
C3A C4A C6A 110.89(19)
C3A C4A C5A 98.77(18)
C6A C4A C5A 116.8(2)
C3A C4A H4A 109.9
C6A C4A H4A 109.9
C5A C4A H4A 109.9
O1A C5A C2'A 105.81(18)
O1A C5A C4'A 102.94(18)
C2'A C5A C4'A 111.3(2)
O1A C5A C4A 104.12(18)
C2'A C5A C4A 118.4(2)
C4'A C5A C4A 112.48(19)
C11A C6A C7A 118.2(2)
C11A C6A C4A 120.73(19)
C7A C6A C4A 121.0(2)
C8A C7A C6A 121.4(2)
C8A C7A H7A 119.3
C6A C7A H7A 119.3
C7A C8A C9A 118.8(2)
C7A C8A H8A 120.6
C9A C8A H8A 120.6
C10A C9A C8A 121.4(2)
C10A C9A Cl1A 119.59(18)
C8A C9A Cl1A 119.03(19)
C9A C10A C11A 119.1(2)
C9A C10A H10A 120.4
C11A C10A H10A 120.4
C10A C11A C6A 121.1(2)
C10A C11A H11A 119.5
C6A C11A H11A 119.5
C13A C12A C17A 118.4(3)
C13A C12A C3A 121.2(2)
C17A C12A C3A 120.3(2)
C12A C13A C14A 120.7(3)
C12A C13A H13A 119.7
C14A C13A H13A 119.7
C15A C14A C13A 119.5(3)
C15A C14A H14A 120.2
C13A C14A H14A 120.2
C14A C15A C16A 121.1(3)
C14A C15A Cl2A 119.8(2)
C16A C15A Cl2A 119.1(2)
C15A C16A C17A 119.3(3)
C15A C16A H16A 120.4
C17A C16A H16A 120.4
C16A C17A C12A 121.0(3)
C16A C17A H17A 119.5
C12A C17A H17A 119.5
C19A C18A C6'A 119.6(3)
C19A C18A H18A 120.2
C6'A C18A H18A 120.2
C20A C19A C18A 120.8(3)
C20A C19A H19A 119.6
C18A C19A H19A 119.6
C19A C20A C21A 120.5(3)
C19A C20A H20A 119.8
C21A C20A H20A 119.8
C20A C21A C5'A 120.1(3)
C20A C21A H21A 119.9
C5'A C21A H21A 119.9
C27A C22A C23A 116.9(2)
C27A C22A C2'A 125.2(2)
C23A C22A C2'A 117.9(2)
C24A C23A C22A 121.8(3)
C24A C23A H23A 119.1
C22A C23A H23A 119.1
C25A C24A C23A 119.7(3)
C25A C24A H24A 120.1
C23A C24A H24A 120.1
C26A C25A C24A 119.3(3)
C26A C25A H25A 120.3
C24A C25A H25A 120.3
C25A C26A C27A 121.0(3)
C25A C26A H26A 119.5
C27A C26A H26A 119.5
C22A C27A C26A 121.3(3)
C22A C27A H27A 119.3
C26A C27A H27A 119.3
C6'B O1'B C2'B 117.77(16)
O1'B C2'B C22B 110.43(18)
O1'B C2'B C5B 111.10(18)
C22B C2'B C5B 115.20(18)
O1'B C2'B H2'B 106.5
C22B C2'B H2'B 106.5
C5B C2'B H2'B 106.5
O7'B C4'B C5'B 124.19(19)
O7'B C4'B C5B 121.48(19)
C5'B C4'B C5B 114.23(17)
C21B C5'B C6'B 118.1(2)
C21B C5'B C4'B 121.34(19)
C6'B C5'B C4'B 120.52(19)
O1'B C6'B C18B 115.7(2)
O1'B C6'B C5'B 123.4(2)
C18B C6'B C5'B 120.9(2)
N2B O1B C5B 108.07(16)
C3B N2B O1B 109.26(18)
N2B C3B C12B 120.5(2)
N2B C3B C4B 114.4(2)
C12B C3B C4B 124.7(2)
C3B C4B C6B 110.06(17)
C3B C4B C5B 99.35(17)
C6B C4B C5B 116.82(17)
C3B C4B H4B 110.0
C6B C4B H4B 110.0
C5B C4B H4B 110.0
O1B C5B C2'B 107.00(17)
O1B C5B C4'B 102.43(16)
C2'B C5B C4'B 111.53(18)
O1B C5B C4B 104.21(17)
C2'B C5B C4B 116.80(17)
C4'B C5B C4B 113.30(17)
C11B C6B C7B 118.9(2)
C11B C6B C4B 120.03(19)
C7B C6B C4B 121.11(19)
C8B C7B C6B 120.9(2)
C8B C7B H7B 119.6
C6B C7B H7B 119.6
C9B C8B C7B 118.8(2)
C9B C8B H8B 120.6
C7B C8B H8B 120.6
C10B C9B C8B 121.4(2)
C10B C9B Cl2B 118.9(2)
C8B C9B Cl2B 119.7(2)
C9B C10B C11B 119.4(2)
C9B C10B H10B 120.3
C11B C10B H10B 120.3
C6B C11B C10B 120.6(2)
C6B C11B H11B 119.7
C10B C11B H11B 119.7
C13B C12B C17B 118.8(2)
C13B C12B C3B 120.7(2)
C17B C12B C3B 120.4(2)
C12B C13B C14B 120.5(2)
C12B C13B H13B 119.8
C14B C13B H13B 119.8
C15B C14B C13B 119.6(3)
C15B C14B H14B 120.2
C13B C14B H14B 120.2
C16B C15B C14B 120.9(3)
C16B C15B Cl1B 119.1(2)
C14B C15B Cl1B 120.0(2)
C15B C16B C17B 119.7(3)
C15B C16B H16B 120.2
C17B C16B H16B 120.2
C16B C17B C12B 120.5(3)
C16B C17B H17B 119.8
C12B C17B H17B 119.8
C19B C18B C6'B 119.5(2)
C19B C18B H18B 120.3
C6'B C18B H18B 120.3
C18B C19B C20B 120.7(2)
C18B C19B H19B 119.7
C20B C19B H19B 119.7
C21B C20B C19B 119.7(2)
C21B C20B H20B 120.1
C19B C20B H20B 120.1
C20B C21B C5'B 121.1(2)
C20B C21B H21B 119.5
C5'B C21B H21B 119.5
C27B C22B C23B 118.0(2)
C27B C22B C2'B 123.6(2)
C23B C22B C2'B 118.4(2)
C24B C23B C22B 121.0(3)
C24B C23B H23B 119.5
C22B C23B H23B 119.5
C25B C24B C23B 120.5(3)
C25B C24B H24B 119.7
C23B C24B H24B 119.7
C24B C25B C26B 119.38(16)
C24B C25B H25B 120.3
C26B C25B H25B 120.3
C25B C26B C27B 120.37(14)
C25B C26B H26B 119.8
C27B C26B H26B 119.8
C26B C27B C22B 120.7(2)
C26B C27B H27B 119.6
C22B C27B H27B 119.6

loop_
_geom_bond_atom_site_label_1
_geom_bond_atom_site_label_2
_geom_bond_site_symmetry_2
_geom_bond_distance
_geom_bond_publ_flag
Cl1A C9A . 1.735(2) yes
Cl2A C15A . 1.735(3) yes
O1'A C6'A . 1.354(3) yes
O1'A C2'A . 1.456(3) yes
C2'A C22A . 1.501(3) ?
C2'A C5A . 1.509(3) yes
C2'A H2'A . 0.9800 ?
C4'A O7'A . 1.218(3) yes
C4'A C5'A . 1.459(3) ?
C4'A C5A . 1.531(3) yes
C5'A C6'A . 1.394(3) yes
C5'A C21A . 1.397(3) ?
C6'A C18A . 1.386(3) ?
O1A N2A . 1.412(3) yes
O1A C5A . 1.463(3) yes
N2A C3A . 1.275(3) yes
C3A C12A . 1.467(3) ?
C3A C4A . 1.508(3) yes
C4A C6A . 1.511(3) ?
C4A C5A . 1.536(3) yes
C4A H4A . 0.9800 ?
C6A C11A . 1.383(3) ?
C6A C7A . 1.386(3) ?
C7A C8A . 1.374(3) ?
C7A H7A . 0.9300 ?
C8A C9A . 1.375(3) ?
C8A H8A . 0.9300 ?
C9A C10A . 1.370(3) ?
C10A C11A . 1.379(3) ?
C10A H10A . 0.9300 ?
C11A H11A . 0.9300 ?
C12A C13A . 1.383(3) ?
C12A C17A . 1.393(4) ?
C13A C14A . 1.388(4) ?
C13A H13A . 0.9300 ?
C14A C15A . 1.366(4) ?
C14A H14A . 0.9300 ?
C15A C16A . 1.375(4) ?
C16A C17A . 1.377(4) ?
C16A H16A . 0.9300 ?
C17A H17A . 0.9300 ?
C18A C19A . 1.375(4) ?
C18A H18A . 0.9300 ?
C19A C20A . 1.368(5) ?
C19A H19A . 0.9300 ?
C20A C21A . 1.371(4) ?
C20A H20A . 0.9300 ?
C21A H21A . 0.9300 ?
C22A C27A . 1.371(3) ?
C22A C23A . 1.377(4) ?
C23A C24A . 1.375(5) ?
C23A H23A . 0.9300 ?
C24A C25A . 1.367(5) ?
C24A H24A . 0.9300 ?
C25A C26A . 1.345(4) ?
C25A H25A . 0.9300 ?
C26A C27A . 1.373(4) ?
C26A H26A . 0.9300 ?
C27A H27A . 0.9300 ?
Cl1B C15B . 1.730(3) yes
Cl2B C9B . 1.741(2) yes
O1'B C6'B . 1.359(2) yes
O1'B C2'B . 1.448(3) yes
C2'B C22B . 1.506(3) yes
C2'B C5B . 1.524(3) yes
C2'B H2'B . 0.9800 ?
C4'B O7'B . 1.214(2) yes
C4'B C5'B . 1.460(3) ?
C4'B C5B . 1.533(3) yes
C5'B C21B . 1.399(3) ?
C5'B C6'B . 1.397(3) yes
C6'B C18B . 1.380(3) ?
O1B N2B . 1.415(3) ?
O1B C5B . 1.465(3) yes
N2B C3B . 1.278(3) yes
C3B C12B . 1.472(3) ?
C3B C4B . 1.505(3) yes
C4B C6B . 1.517(3) ?
C4B C5B . 1.535(3) yes
C4B H4B . 0.9800 ?
C6B C11B . 1.377(3) ?
C6B C7B . 1.386(3) ?
C7B C8B . 1.386(3) ?
C7B H7B . 0.9300 ?
C8B C9B . 1.372(4) ?
C8B H8B . 0.9300 ?
C9B C10B . 1.367(4) ?
C10B C11B . 1.385(3) ?
C10B H10B . 0.9300 ?
C11B H11B . 0.9300 ?
C12B C13B . 1.382(3) ?
C12B C17B . 1.387(3) ?
C13B C14B . 1.384(3) ?
C13B H13B . 0.9300 ?
C14B C15B . 1.370(4) ?
C14B H14B . 0.9300 ?
C15B C16B . 1.365(4) ?
C16B C17B . 1.383(4) ?
C16B H16B . 0.9300 ?
C17B H17B . 0.9300 ?
C18B C19B . 1.375(3) ?
C18B H18B . 0.9300 ?
C19B C20B . 1.388(4) ?
C19B H19B . 0.9300 ?
C20B C21B . 1.364(3) ?
C20B H20B . 0.9300 ?
C21B H21B . 0.9300 ?
C22B C27B . 1.380(3) ?
C22B C23B . 1.381(3) ?
C23B C24B . 1.373(4) ?
C23B H23B . 0.9300 ?
C24B C25B . 1.362(4) ?
C24B H24B . 0.9300 ?
C25B C26B . 1.3710 ?
C25B H25B . 0.9300 ?
C26B C27B . 1.379(3) ?
C26B H26B . 0.9300 ?
C27B H27B . 0.9300 ?

loop_
_geom_hbond_atom_site_label_D
_geom_hbond_atom_site_label_H
_geom_hbond_atom_site_label_A
_geom_hbond_site_symmetry_A
_geom_hbond_distance_DH
_geom_hbond_distance_HA
_geom_hbond_distance_DA
_geom_hbond_angle_DHA
C4A H4A O7'A 1 0.98 2.42 2.792(3) 102
C10A H10A N2B 1 0.93 2.67 3.417(3) 138
C27A H27A O7'A 1 0.93 2.75 3.595(3) 151
C11A H11A O7'A 2_575 0.93 2.72 3.570(3) 152
C4A H4A O7'A 2_575 0.98 2.68 3.619(3) 161
C17A H17A O1A 2_475 0.93 2.67 3.550(3) 158
C4B H4B O7'B 2_676 0.98 2.57 3.531(3) 167

loop_
_geom_torsion_atom_site_label_1
_geom_torsion_atom_site_label_2
_geom_torsion_atom_site_label_3
_geom_torsion_atom_site_label_4
_geom_torsion
_geom_torsion_publ_flag
C6'A O1'A C2'A C22A -86.6(2) ?
C6'A O1'A C2'A C5A 42.9(3) ?
O7'A C4'A C5'A C6'A 173.7(3) ?
C5A C4'A C5'A C6'A -9.9(3) ?
O7'A C4'A C5'A C21A -9.6(4) ?
C5A C4'A C5'A C21A 166.7(2) ?
C2'A O1'A C6'A C18A 168.2(2) ?
C2'A O1'A C6'A C5'A -13.2(3) ?
C21A C5'A C6'A O1'A 179.0(2) ?
C4'A C5'A C6'A O1'A -4.3(4) ?
C21A C5'A C6'A C18A -2.5(4) ?
C4'A C5'A C6'A C18A 174.2(2) ?
C5A O1A N2A C3A -13.4(3) yes
O1A N2A C3A C12A 178.7(2) ?
O1A N2A C3A C4A -2.3(3) yes
N2A C3A C4A C6A -107.4(2) ?
C12A C3A C4A C6A 71.5(3) ?
N2A C3A C4A C5A 15.8(3) yes
C12A C3A C4A C5A -165.3(2) ?
N2A O1A C5A C2'A 148.3(2) ?
N2A O1A C5A C4'A -94.8(2) ?
N2A O1A C5A C4A 22.7(2) yes
O1'A C2'A C5A O1A 56.2(2) ?
C22A C2'A C5A O1A -177.86(19) ?
O1'A C2'A C5A C4'A -55.0(2) ?
C22A C2'A C5A C4'A 71.0(2) ?
O1'A C2'A C5A C4A 172.36(18) ?
C22A C2'A C5A C4A -61.7(3) ?
O7'A C4'A C5A O1A 102.7(3) ?
C5'A C4'A C5A O1A -73.8(2) ?
O7'A C4'A C5A C2'A -144.4(2) ?
C5'A C4'A C5A C2'A 39.2(3) ?
O7'A C4'A C5A C4A -8.8(3) ?
C5'A C4'A C5A C4A 174.7(2) ?
C3A C4A C5A O1A -21.9(2) yes
C6A C4A C5A O1A 97.0(2) ?
C3A C4A C5A C2'A -139.0(2) ?
C6A C4A C5A C2'A -20.1(3) ?
C3A C4A C5A C4'A 88.8(2) ?
C6A C4A C5A C4'A -152.31(19) ?
C3A C4A C6A C11A -133.5(2) ?
C5A C4A C6A C11A 114.4(2) ?
C3A C4A C6A C7A 45.4(3) ?
C5A C4A C6A C7A -66.7(3) ?
C11A C6A C7A C8A -1.7(4) ?
C4A C6A C7A C8A 179.4(2) ?
C6A C7A C8A C9A 1.7(4) ?
C7A C8A C9A C10A -0.4(4) ?
C7A C8A C9A Cl1A 178.4(2) ?
C8A C9A C10A C11A -0.9(4) ?
Cl1A C9A C10A C11A -179.69(19) ?
C9A C10A C11A C6A 0.9(4) ?
C7A C6A C11A C10A 0.3(4) ?
C4A C6A C11A C10A 179.3(2) ?
N2A C3A C12A C13A -175.0(3) ?
C4A C3A C12A C13A 6.2(4) ?
N2A C3A C12A C17A 2.4(4) ?
C4A C3A C12A C17A -176.5(2) ?
C17A C12A C13A C14A -1.6(4) ?
C3A C12A C13A C14A 175.8(2) ?
C12A C13A C14A C15A 0.7(4) ?
C13A C14A C15A C16A 0.7(4) ?
C13A C14A C15A Cl2A -178.9(2) ?
C14A C15A C16A C17A -1.2(4) ?
Cl2A C15A C16A C17A 178.4(2) ?
C15A C16A C17A C12A 0.3(4) ?
C13A C12A C17A C16A 1.1(4) ?
C3A C12A C17A C16A -176.4(2) ?
O1'A C6'A C18A C19A 179.9(3) ?
C5'A C6'A C18A C19A 1.3(4) ?
C6'A C18A C19A C20A -0.2(5) ?
C18A C19A C20A C21A 0.3(5) ?
C19A C20A C21A C5'A -1.5(5) ?
C6'A C5'A C21A C20A 2.6(4) ?
C4'A C5'A C21A C20A -174.1(3) ?
O1'A C2'A C22A C27A 102.5(3) ?
C5A C2'A C22A C27A -23.7(4) ?
O1'A C2'A C22A C23A -76.4(3) ?
C5A C2'A C22A C23A 157.4(3) ?
C27A C22A C23A C24A 0.3(5) ?
C2'A C22A C23A C24A 179.3(3) ?
C22A C23A C24A C25A -1.4(7) ?
C23A C24A C25A C26A 1.7(7) ?
C24A C25A C26A C27A -1.0(6) ?
C23A C22A C27A C26A 0.5(5) ?
C2'A C22A C27A C26A -178.5(3) ?
C25A C26A C27A C22A -0.1(6) ?
C6'B O1'B C2'B C22B -85.3(2) ?
C6'B O1'B C2'B C5B 43.8(3) ?
O7'B C4'B C5'B C21B -7.9(4) ?
C5B C4'B C5'B C21B 168.5(2) ?
O7'B C4'B C5'B C6'B 174.4(2) ?
C5B C4'B C5'B C6'B -9.2(3) ?
C2'B O1'B C6'B C18B 165.2(2) ?
C2'B O1'B C6'B C5'B -16.1(3) ?
C21B C5'B C6'B O1'B 180.0(2) ?
C4'B C5'B C6'B O1'B -2.3(4) ?
C21B C5'B C6'B C18B -1.4(4) ?
C4'B C5'B C6'B C18B 176.3(2) ?
C5B O1B N2B C3B -13.1(2) yes
O1B N2B C3B C12B -174.69(17) ?
O1B N2B C3B C4B -1.1(2) yes
N2B C3B C4B C6B -109.4(2) ?
C12B C3B C4B C6B 63.8(3) ?
N2B C3B C4B C5B 13.7(2) yes
C12B C3B C4B C5B -173.02(19) ?
N2B O1B C5B C2'B 145.43(16) ?
N2B O1B C5B C4'B -97.16(18) ?
N2B O1B C5B C4B 21.11(19) yes
O1'B C2'B C5B O1B 58.1(2) ?
C22B C2'B C5B O1B -175.36(17) ?
O1'B C2'B C5B C4'B -53.1(2) ?
C22B C2'B C5B C4'B 73.4(2) ?
O1'B C2'B C5B C4B 174.35(17) ?
C22B C2'B C5B C4B -59.1(2) ?
O7'B C4'B C5B O1B 98.7(2) ?
C5'B C4'B C5B O1B -77.9(2) ?
O7'B C4'B C5B C2'B -147.2(2) ?
C5'B C4'B C5B C2'B 36.3(3) ?
O7'B C4'B C5B C4B -13.0(3) ?
C5'B C4'B C5B C4B 170.52(18) ?
C3B C4B C5B O1B -19.88(18) yes
C6B C4B C5B O1B 98.3(2) ?
C3B C4B C5B C2'B -137.64(18) ?
C6B C4B C5B C2'B -19.4(3) ?
C3B C4B C5B C4'B 90.7(2) ?
C6B C4B C5B C4'B -151.13(19) ?
C3B C4B C6B C11B -142.3(2) ?
C5B C4B C6B C11B 105.4(2) ?
C3B C4B C6B C7B 37.3(3) ?
C5B C4B C6B C7B -74.9(3) ?
C11B C6B C7B C8B -0.7(3) ?
C4B C6B C7B C8B 179.7(2) ?
C6B C7B C8B C9B -0.2(4) ?
C7B C8B C9B C10B 0.3(4) ?
C7B C8B C9B Cl2B 179.15(19) ?
C8B C9B C10B C11B 0.5(4) ?
Cl2B C9B C10B C11B -178.41(19) ?
C7B C6B C11B C10B 1.4(3) ?
C4B C6B C11B C10B -178.9(2) ?
C9B C10B C11B C6B -1.4(4) ?
N2B C3B C12B C13B -150.3(2) ?
C4B C3B C12B C13B 36.8(3) ?
N2B C3B C12B C17B 32.1(3) ?
C4B C3B C12B C17B -140.8(2) ?
C17B C12B C13B C14B -1.5(3) ?
C3B C12B C13B C14B -179.1(2) ?
C12B C13B C14B C15B 1.1(4) ?
C13B C14B C15B C16B 0.7(4) ?
C13B C14B C15B Cl1B 179.95(18) ?
C14B C15B C16B C17B -2.1(4) ?
Cl1B C15B C16B C17B 178.7(2) ?
C15B C16B C17B C12B 1.7(4) ?
C13B C12B C17B C16B 0.1(4) ?
C3B C12B C17B C16B 177.7(2) ?
O1'B C6'B C18B C19B 178.8(3) ?
C5'B C6'B C18B C19B 0.1(4) ?
C6'B C18B C19B C20B 1.4(5) ?
C18B C19B C20B C21B -1.6(5) ?
C19B C20B C21B C5'B 0.3(4) ?
C6'B C5'B C21B C20B 1.2(4) ?
C4'B C5'B C21B C20B -176.5(2) ?
O1'B C2'B C22B C27B 93.7(2) ?
C5B C2'B C22B C27B -33.1(3) ?
O1'B C2'B C22B C23B -86.9(2) ?
C5B C2'B C22B C23B 146.3(2) ?
C27B C22B C23B C24B 0.7(4) ?
C2'B C22B C23B C24B -178.8(3) ?
C22B C23B C24B C25B -1.7(5) ?
C23B C24B C25B C26B 0.9(4) ?
C24B C25B C26B C27B 0.8(2) ?
C25B C26B C27B C22B -1.8(3) ?
C23B C22B C27B C26B 1.0(4) ?
C2'B C22B C27B C26B -179.6(2) ?
